data_4115007
loop_
_publ_author_name
'Igor V. Alabugin'
'Serguei V. Kovalenko'

_publ_section_title
;
 C1-C5 Photochemical Cyclization of Enediynes
;
_journal_name_full 'Journal of the American Chemical Society'
_journal_page_first 9052
_journal_page_last 9053
_journal_paper_doi 10.1021/ja026630d
_journal_volume 124
_journal_year 2002
_chemical_formula_moiety 'C22 H12 F8 N2'
_chemical_formula_sum 'C22 H12 F8 N2'
_chemical_formula_weight 456.34
_chemical_melting_point 400(1)
_chemical_name_common 'Indene 3c '
_chemical_name_systematic
; 
 ? 
;
_space_group_IT_number 5
_symmetry_cell_setting monoclinic
_symmetry_space_group_name_Hall 'I 2y'
_symmetry_space_group_name_H-M 'I 1 2 1'
_atom_sites_solution_hydrogens geom
_atom_sites_solution_primary direct
_atom_sites_solution_secondary difmap
_audit_creation_method SHELXL-97
_cell_angle_alpha 90.00
_cell_angle_beta 107.488(3)
_cell_angle_gamma 90.00
_cell_formula_units_Z 8
_cell_length_a 22.133(3)
_cell_length_b 8.1435(12)
_cell_length_c 22.136(3)
_cell_measurement_temperature 293(2)
_cell_volume 3805.4(9)
_computing_cell_refinement 'Bruker SMART'
_computing_data_collection 'Bruker SMART'
_computing_data_reduction 'Bruker SAINT'
_computing_molecular_graphics 'Bruker SHELXTL'
_computing_publication_material 'Bruker SHELXTL'
_computing_structure_refinement 'SHELXL-97 (Sheldrick, 1997)'
_computing_structure_solution 'SHELXS-97 (Sheldrick, 1990)'
_diffrn_ambient_temperature 293(2)
_diffrn_measured_fraction_theta_full 0.994
_diffrn_measured_fraction_theta_max 0.994
_diffrn_measurement_device_type 'CCD area detector'
_diffrn_measurement_method 'phi and omega scans'
_diffrn_radiation_monochromator graphite
_diffrn_radiation_source 'fine-focus sealed tube'
_diffrn_radiation_type MoK\a
_diffrn_radiation_wavelength 0.71073
_diffrn_reflns_av_R_equivalents 0.0303
_diffrn_reflns_av_sigmaI/netI 0.0426
_diffrn_reflns_limit_h_max 29
_diffrn_reflns_limit_h_min -29
_diffrn_reflns_limit_k_max 10
_diffrn_reflns_limit_k_min -10
_diffrn_reflns_limit_l_max 29
_diffrn_reflns_limit_l_min -28
_diffrn_reflns_number 20382
_diffrn_reflns_theta_full 28.47
_diffrn_reflns_theta_max 28.47
_diffrn_reflns_theta_min 2.28
_exptl_absorpt_coefficient_mu 0.150
_exptl_absorpt_correction_type none
_exptl_crystal_colour Colorless
_exptl_crystal_density_diffrn 1.593
_exptl_crystal_description 'Flat Plate'
_exptl_crystal_F_000 1840
_exptl_crystal_size_max 1
_exptl_crystal_size_mid 0.5
_exptl_crystal_size_min 0.5
_refine_diff_density_max 0.189
_refine_diff_density_min -0.186
_refine_diff_density_rms 0.038
_refine_ls_abs_structure_details 'Flack H D (1983), Acta Cryst. A39, 876-881'
_refine_ls_abs_structure_Flack 0.8(5)
_refine_ls_extinction_method none
_refine_ls_goodness_of_fit_ref 0.917
_refine_ls_hydrogen_treatment mixed
_refine_ls_matrix_type full
_refine_ls_number_parameters 581
_refine_ls_number_reflns 9406
_refine_ls_number_restraints 1
_refine_ls_restrained_S_all 0.917
_refine_ls_R_factor_all 0.0970
_refine_ls_R_factor_gt 0.0551
_refine_ls_shift/su_max 0.018
_refine_ls_shift/su_mean 0.004
_refine_ls_structure_factor_coef Fsqd
_refine_ls_weighting_details 'calc w=1/[\s^2^(Fo^2^)+(0.0637P)^2^+0.0000P] where P=(Fo^2^+2Fc^2^)/3'
_refine_ls_weighting_scheme calc
_refine_ls_wR_factor_gt 0.1134
_refine_ls_wR_factor_ref 0.1314
_reflns_number_gt 5421
_reflns_number_total 9406
_reflns_threshold_expression >2sigma(I)
_cod_data_source_file ja026630d_s3.cif
_cod_data_source_block JA026630D
_cod_original_cell_volume 3805.4(10)
_cod_database_code 4115007

loop_
_symmetry_equiv_pos_as_xyz
'x, y, z'
'-x, y, -z'
'x+1/2, y+1/2, z+1/2'
'-x+1/2, y+1/2, -z+1/2'

loop_
_atom_site_label
_atom_site_type_symbol
_atom_site_fract_x
_atom_site_fract_y
_atom_site_fract_z
_atom_site_U_iso_or_equiv
_atom_site_adp_type
_atom_site_occupancy
_atom_site_symmetry_multiplicity
_atom_site_calc_flag
_atom_site_refinement_flags
C1 C 0.28218(15) 0.2954(4) 0.09053(13) 0.0670(7) Uani 1 1 d .
H1 H 0.3070 0.2395 0.0700 0.080 Uiso 1 1 calc R
C2 C 0.21885(16) 0.3202(4) 0.05995(13) 0.0690(8) Uani 1 1 d .
C3 C 0.18249(14) 0.4068(4) 0.09013(14) 0.0689(8) Uani 1 1 d .
C4 C 0.20961(12) 0.4665(4) 0.15109(12) 0.0586(7) Uani 1 1 d .
H4 H 0.1852 0.5258 0.1711 0.070 Uiso 1 1 calc R
C5 C 0.27288(12) 0.4378(3) 0.18192(12) 0.0539(6) Uani 1 1 d .
C6 C 0.30922(13) 0.3528(3) 0.15146(13) 0.0583(7) Uani 1 1 d .
C7 C 0.37584(13) 0.3381(4) 0.19463(13) 0.0674(7) Uani 1 1 d .
H7A H 0.4057 0.3920 0.1769 0.081 Uiso 1 1 calc R
H7B H 0.3881 0.2241 0.2032 0.081 Uiso 1 1 calc R
C8 C 0.37171(13) 0.4244(3) 0.25320(13) 0.0605(7) Uani 1 1 d .
C9 C 0.31286(11) 0.4784(3) 0.24605(11) 0.0511(6) Uani 1 1 d .
C10 C 0.42711(13) 0.4393(4) 0.30998(14) 0.0670(8) Uani 1 1 d .
C11 C 0.45885(16) 0.3061(6) 0.34054(18) 0.0877(10) Uani 1 1 d .
C12 C 0.50954(19) 0.3267(8) 0.3942(2) 0.1097(15) Uani 1 1 d .
C13 C 0.50303(18) 0.5945(7) 0.3871(2) 0.1010(13) Uani 1 1 d .
C14 C 0.45165(15) 0.5891(5) 0.33451(16) 0.0799(9) Uani 1 1 d .
C15 C 0.28912(12) 0.5670(3) 0.29417(12) 0.0576(6) Uani 1 1 d .
H15A H 0.3227 0.6371 0.3194 0.069 Uiso 1 1 calc R
H15B H 0.2541 0.6373 0.2719 0.069 Uiso 1 1 calc R
C16 C 0.26738(13) 0.4566(3) 0.33803(12) 0.0551(6) Uani 1 1 d .
C17 C 0.20621(14) 0.3986(4) 0.32433(14) 0.0631(7) Uani 1 1 d .
C18 C 0.18766(15) 0.3056(4) 0.36654(16) 0.0715(8) Uani 1 1 d .
C19 C 0.28285(18) 0.3180(5) 0.43600(15) 0.0794(9) Uani 1 1 d .
C20 C 0.30578(14) 0.4102(4) 0.39683(14) 0.0671(8) Uani 1 1 d .
C21 C 0.18983(19) 0.2500(5) -0.00538(14) 0.0962(12) Uani 1 1 d .
H21A H 0.1590 0.1684 -0.0040 0.144 Uiso 1 1 calc R
H21B H 0.2224 0.2007 -0.0199 0.144 Uiso 1 1 calc R
H21C H 0.1697 0.3362 -0.0339 0.144 Uiso 1 1 calc R
C22 C 0.11221(16) 0.4358(6) 0.05869(16) 0.0990(12) Uani 1 1 d .
H22A H 0.1065 0.5033 0.0218 0.148 Uiso 1 1 calc R
H22B H 0.0944 0.4900 0.0879 0.148 Uiso 1 1 calc R
H22C H 0.0913 0.3323 0.0465 0.148 Uiso 1 1 calc R
F1 F 0.43966(12) 0.1528(3) 0.32025(12) 0.1136(7) Uani 1 1 d .
F2 F 0.53877(14) 0.1904(5) 0.42297(15) 0.1678(12) Uani 1 1 d .
F3 F 0.52610(11) 0.7407(4) 0.41067(14) 0.1506(11) Uani 1 1 d .
F4 F 0.42682(10) 0.7289(3) 0.30728(12) 0.1109(7) Uani 1 1 d .
F5 F 0.36624(8) 0.4610(3) 0.41593(8) 0.0968(6) Uani 1 1 d .
F6 F 0.32086(11) 0.2800(4) 0.49308(9) 0.1190(8) Uani 1 1 d .
F7 F 0.12849(9) 0.2503(3) 0.35131(10) 0.1067(7) Uani 1 1 d .
F8 F 0.16344(8) 0.4395(3) 0.26952(8) 0.0905(6) Uani 1 1 d .
N1 N 0.53146(15) 0.4679(8) 0.41800(16) 0.1157(13) Uani 1 1 d .
N2 N 0.22448(14) 0.2670(4) 0.42229(13) 0.0803(8) Uani 1 1 d .
C31 C 0.34864(12) 0.2166(4) 0.79026(13) 0.0590(7) Uani 1 1 d .
H31 H 0.3286 0.2757 0.8147 0.071 Uiso 1 1 calc R
C32 C 0.40979(13) 0.1567(4) 0.81737(14) 0.0677(8) Uani 1 1 d .
C33 C 0.44011(13) 0.0705(4) 0.78127(15) 0.0686(8) Uani 1 1 d .
C34 C 0.40979(13) 0.0457(4) 0.71811(15) 0.0666(8) Uani 1 1 d .
H34 H 0.4305 -0.0099 0.6934 0.080 Uiso 1 1 calc R
C35 C 0.34847(13) 0.1028(3) 0.69058(13) 0.0579(7) Uani 1 1 d .
C36 C 0.31805(12) 0.1879(3) 0.72703(12) 0.0532(6) Uani 1 1 d .
C37 C 0.25394(11) 0.2285(3) 0.68713(11) 0.0512(6) Uani 1 1 d .
C38 C 0.24676(13) 0.1741(3) 0.62837(12) 0.0596(7) Uani 1 1 d .
C39 C 0.30552(13) 0.0888(4) 0.62434(13) 0.0663(7) Uani 1 1 d .
H39A H 0.2971 -0.0252 0.6119 0.080 Uiso 1 1 calc R
H39B H 0.3233 0.1434 0.5946 0.080 Uiso 1 1 calc R
C40 C 0.19033(13) 0.1886(4) 0.57301(13) 0.0675(8) Uani 1 1 d .
C41 C 0.16551(16) 0.3393(5) 0.54826(15) 0.0803(9) Uani 1 1 d .
C42 C 0.1128(2) 0.3438(7) 0.49730(18) 0.1031(14) Uani 1 1 d .
C43 C 0.1060(2) 0.0754(8) 0.49085(18) 0.1083(14) Uani 1 1 d .
C44 C 0.15909(18) 0.0563(6) 0.54117(16) 0.0867(10) Uani 1 1 d .
C45 C 0.20601(12) 0.3163(3) 0.71112(12) 0.0583(7) Uani 1 1 d .
H45A H 0.1809 0.3870 0.6777 0.070 Uiso 1 1 calc R
H45B H 0.2284 0.3860 0.7462 0.070 Uiso 1 1 calc R
C46 C 0.16190(12) 0.2062(3) 0.73273(13) 0.0553(6) Uani 1 1 d .
C47 C 0.17583(14) 0.1489(4) 0.79390(13) 0.0640(7) Uani 1 1 d .
C48 C 0.13364(16) 0.0564(4) 0.81267(15) 0.0722(8) Uani 1 1 d .
C49 C 0.06406(15) 0.0685(5) 0.71728(18) 0.0792(9) Uani 1 1 d .
C50 C 0.10306(14) 0.1604(4) 0.69404(14) 0.0672(8) Uani 1 1 d .
C51 C 0.50578(14) 0.0005(5) 0.81047(19) 0.0956(12) Uani 1 1 d .
H51A H 0.5338 0.0862 0.8320 0.143 Uiso 1 1 calc R
H51B H 0.5210 -0.0450 0.7778 0.143 Uiso 1 1 calc R
H51C H 0.5041 -0.0840 0.8402 0.143 Uiso 1 1 calc R
C52 C 0.44138(16) 0.1855(6) 0.88769(15) 0.0977(12) Uani 1 1 d .
H52A H 0.4528 0.0818 0.9087 0.146 Uiso 1 1 calc R
H52B H 0.4125 0.2417 0.9054 0.146 Uiso 1 1 calc R
H52C H 0.4787 0.2510 0.8934 0.146 Uiso 1 1 calc R
F31 F 0.19253(12) 0.4791(3) 0.57312(10) 0.1119(7) Uani 1 1 d .
F32 F 0.08917(14) 0.4900(4) 0.47392(11) 0.1515(11) Uani 1 1 d .
F33 F 0.07694(15) -0.0594(5) 0.46135(14) 0.1670(12) Uani 1 1 d .
F34 F 0.17979(12) -0.0971(3) 0.56051(12) 0.1130(7) Uani 1 1 d .
F35 F 0.08405(8) 0.2110(3) 0.63376(8) 0.0971(6) Uani 1 1 d .
F36 F 0.00709(9) 0.0304(4) 0.67916(11) 0.1202(8) Uani 1 1 d .
F37 F 0.14875(10) 0.0007(3) 0.87159(9) 0.1071(7) Uani 1 1 d .
F38 F 0.23053(9) 0.1899(3) 0.83666(8) 0.0915(6) Uani 1 1 d .
N31 N 0.08208(16) 0.2184(8) 0.46848(14) 0.1148(13) Uani 1 1 d .
N32 N 0.07789(13) 0.0170(4) 0.77540(14) 0.0817(8) Uani 1 1 d .

loop_
_atom_site_aniso_label
_atom_site_aniso_U_11
_atom_site_aniso_U_22
_atom_site_aniso_U_33
_atom_site_aniso_U_23
_atom_site_aniso_U_13
_atom_site_aniso_U_12
C1 0.085(2) 0.0594(17) 0.0627(16) -0.0055(14) 0.0322(16) -0.0124(15)
C2 0.083(2) 0.073(2) 0.0517(15) 0.0054(15) 0.0203(15) -0.0212(18)
C3 0.0649(17) 0.071(2) 0.0626(18) 0.0146(15) 0.0065(15) -0.0166(15)
C4 0.0581(16) 0.0572(16) 0.0566(15) 0.0077(14) 0.0115(13) -0.0056(13)
C5 0.0615(16) 0.0439(14) 0.0569(15) 0.0038(12) 0.0186(13) -0.0091(12)
C6 0.0604(16) 0.0550(15) 0.0628(16) 0.0029(13) 0.0232(13) -0.0102(13)
C7 0.0651(17) 0.0697(19) 0.0735(18) -0.0059(15) 0.0299(15) -0.0036(14)
C8 0.0568(16) 0.0581(17) 0.0670(17) -0.0006(14) 0.0195(14) -0.0049(14)
C9 0.0522(14) 0.0436(14) 0.0565(14) -0.0010(12) 0.0151(12) -0.0055(11)
C10 0.0478(15) 0.087(2) 0.0659(18) -0.0025(17) 0.0168(14) 0.0010(16)
C11 0.0624(19) 0.106(3) 0.090(2) 0.010(2) 0.0164(18) 0.005(2)
C12 0.064(2) 0.166(5) 0.089(3) 0.029(3) 0.007(2) 0.021(3)
C13 0.060(2) 0.139(4) 0.094(3) -0.035(3) 0.009(2) -0.007(2)
C14 0.0519(17) 0.099(3) 0.083(2) -0.010(2) 0.0112(16) -0.0012(18)
C15 0.0596(15) 0.0478(15) 0.0622(15) -0.0062(13) 0.0137(13) 0.0006(13)
C16 0.0637(16) 0.0497(14) 0.0545(15) -0.0088(13) 0.0216(13) 0.0103(13)
C17 0.0617(17) 0.0699(19) 0.0604(16) -0.0059(14) 0.0221(14) 0.0079(14)
C18 0.071(2) 0.075(2) 0.081(2) -0.0034(18) 0.0428(18) 0.0044(17)
C19 0.088(2) 0.097(3) 0.0599(17) 0.0065(18) 0.0327(18) 0.034(2)
C20 0.0608(18) 0.081(2) 0.0589(17) -0.0051(15) 0.0170(15) 0.0122(15)
C21 0.119(3) 0.107(3) 0.0595(18) -0.0020(19) 0.0217(19) -0.036(2)
C22 0.079(2) 0.132(3) 0.068(2) 0.011(2) -0.0048(17) -0.009(2)
F1 0.1070(17) 0.0953(17) 0.1250(18) 0.0250(14) 0.0146(14) 0.0142(13)
F2 0.119(2) 0.205(3) 0.145(2) 0.059(2) -0.0133(17) 0.043(2)
F3 0.0908(16) 0.174(3) 0.157(2) -0.070(2) -0.0081(15) -0.0242(17)
F4 0.0890(14) 0.0831(14) 0.1369(18) -0.0185(14) -0.0018(13) -0.0107(12)
F5 0.0711(11) 0.1465(18) 0.0647(10) 0.0022(12) 0.0082(9) 0.0009(12)
F6 0.1169(16) 0.170(2) 0.0682(11) 0.0354(13) 0.0243(11) 0.0302(15)
F7 0.0850(13) 0.1341(19) 0.1165(15) 0.0000(14) 0.0540(12) -0.0138(13)
F8 0.0640(10) 0.1245(16) 0.0758(11) 0.0047(12) 0.0103(9) -0.0023(11)
N1 0.0582(18) 0.191(4) 0.082(2) -0.010(3) -0.0033(15) -0.006(3)
N2 0.090(2) 0.089(2) 0.0757(18) 0.0085(15) 0.0449(16) 0.0205(16)
C31 0.0563(16) 0.0538(15) 0.0651(16) 0.0030(14) 0.0156(13) -0.0079(13)
C32 0.0562(17) 0.072(2) 0.0699(17) 0.0122(16) 0.0105(14) -0.0141(15)
C33 0.0478(15) 0.072(2) 0.085(2) 0.0231(18) 0.0186(15) -0.0056(14)
C34 0.0598(16) 0.0596(17) 0.089(2) 0.0137(16) 0.0361(16) 0.0050(14)
C35 0.0612(16) 0.0526(15) 0.0644(16) 0.0089(13) 0.0254(13) -0.0017(12)
C36 0.0539(15) 0.0442(14) 0.0607(16) 0.0092(13) 0.0160(13) -0.0042(12)
C37 0.0511(14) 0.0467(14) 0.0535(14) 0.0051(12) 0.0125(12) -0.0013(12)
C38 0.0639(17) 0.0576(17) 0.0580(16) 0.0026(14) 0.0192(14) 0.0002(13)
C39 0.0689(18) 0.0694(18) 0.0661(16) 0.0029(15) 0.0286(14) 0.0055(14)
C40 0.0613(17) 0.089(2) 0.0517(15) -0.0013(17) 0.0169(14) 0.0052(17)
C41 0.081(2) 0.099(3) 0.0558(17) 0.0024(19) 0.0123(16) 0.014(2)
C42 0.097(3) 0.147(4) 0.057(2) 0.009(3) 0.009(2) 0.038(3)
C43 0.085(3) 0.164(5) 0.065(2) -0.018(3) 0.005(2) -0.029(3)
C44 0.087(2) 0.105(3) 0.0641(19) -0.008(2) 0.0160(18) -0.010(2)
C45 0.0617(16) 0.0502(15) 0.0586(15) 0.0005(13) 0.0116(13) 0.0078(13)
C46 0.0525(15) 0.0492(14) 0.0673(16) -0.0104(13) 0.0224(13) 0.0100(12)
C47 0.0599(17) 0.0728(19) 0.0608(17) -0.0088(15) 0.0204(14) 0.0072(14)
C48 0.074(2) 0.080(2) 0.0741(19) -0.0076(18) 0.0391(18) 0.0013(18)
C49 0.0563(17) 0.096(3) 0.089(2) -0.031(2) 0.0265(17) -0.0083(18)
C50 0.0564(17) 0.080(2) 0.0629(17) -0.0128(16) 0.0142(14) 0.0057(15)
C51 0.0569(18) 0.109(3) 0.118(3) 0.030(2) 0.0226(19) -0.0003(18)
C52 0.070(2) 0.128(3) 0.076(2) 0.005(2) -0.0060(17) -0.011(2)
F31 0.1372(18) 0.0828(14) 0.0909(13) 0.0132(12) -0.0032(13) 0.0191(14)
F32 0.157(2) 0.176(3) 0.0914(16) 0.0250(18) -0.0091(15) 0.072(2)
F33 0.143(2) 0.204(3) 0.1191(19) -0.040(2) -0.0146(17) -0.060(2)
F34 0.1228(18) 0.0942(17) 0.1088(16) -0.0142(13) 0.0150(14) -0.0237(14)
F35 0.0636(11) 0.1487(18) 0.0710(11) -0.0019(12) 0.0081(9) -0.0007(12)
F36 0.0696(12) 0.172(2) 0.1184(16) -0.0314(16) 0.0275(11) -0.0358(14)
F37 0.1127(15) 0.1371(19) 0.0854(13) 0.0134(13) 0.0511(12) 0.0001(14)
F38 0.0773(12) 0.1264(16) 0.0630(10) 0.0006(11) 0.0092(9) -0.0063(12)
N31 0.081(2) 0.191(4) 0.0576(18) 0.000(3) -0.0023(15) 0.015(3)
N32 0.0777(19) 0.087(2) 0.094(2) -0.0203(16) 0.0466(17) -0.0084(15)

loop_
_atom_type_symbol
_atom_type_description
_atom_type_scat_dispersion_real
_atom_type_scat_dispersion_imag
_atom_type_scat_source
C C 0.0033 0.0016 'International Tables Vol C Tables 4.2.6.8 and 6.1.1.4'
H H 0.0000 0.0000 'International Tables Vol C Tables 4.2.6.8 and 6.1.1.4'
N N 0.0061 0.0033 'International Tables Vol C Tables 4.2.6.8 and 6.1.1.4'
F F 0.0171 0.0103 'International Tables Vol C Tables 4.2.6.8 and 6.1.1.4'

loop_
_geom_angle_atom_site_label_1
_geom_angle_atom_site_label_2
_geom_angle_atom_site_label_3
_geom_angle
C6 C1 C2 120.6(3)
C1 C2 C3 119.5(3)
C1 C2 C21 119.6(3)
C3 C2 C21 121.0(3)
C2 C3 C4 120.2(3)
C2 C3 C22 121.5(3)
C4 C3 C22 118.3(3)
C5 C4 C3 119.9(3)
C6 C5 C4 119.8(2)
C6 C5 C9 108.3(2)
C4 C5 C9 131.9(3)
C1 C6 C5 120.1(3)
C1 C6 C7 130.4(3)
C5 C6 C7 109.5(2)
C6 C7 C8 102.1(2)
C9 C8 C10 127.2(3)
C9 C8 C7 111.2(2)
C10 C8 C7 121.6(2)
C8 C9 C5 108.9(2)
C8 C9 C15 127.4(2)
C5 C9 C15 123.7(2)
C11 C10 C14 115.3(3)
C11 C10 C8 122.2(3)
C14 C10 C8 122.5(3)
F1 C11 C10 120.6(3)
F1 C11 C12 119.5(4)
C10 C11 C12 119.9(4)
N1 C12 F2 118.2(4)
N1 C12 C11 124.5(5)
F2 C12 C11 117.3(5)
N1 C13 F3 115.8(4)
N1 C13 C14 125.2(4)
F3 C13 C14 119.0(5)
F4 C14 C13 119.1(4)
F4 C14 C10 121.3(3)
C13 C14 C10 119.6(4)
C16 C15 C9 114.7(2)
C20 C16 C17 113.6(3)
C20 C16 C15 123.2(3)
C17 C16 C15 123.1(2)
F8 C17 C18 119.0(3)
F8 C17 C16 119.7(3)
C18 C17 C16 121.3(3)
N2 C18 F7 116.7(3)
N2 C18 C17 123.8(3)
F7 C18 C17 119.5(3)
N2 C19 F6 116.6(3)
N2 C19 C20 124.3(3)
F6 C19 C20 119.1(3)
F5 C20 C19 119.9(3)
F5 C20 C16 119.2(3)
C19 C20 C16 120.9(3)
C13 N1 C12 115.4(3)
C18 N2 C19 116.1(3)
C36 C31 C32 119.7(3)
C33 C32 C31 120.5(3)
C33 C32 C52 121.1(3)
C31 C32 C52 118.4(3)
C34 C33 C32 119.4(3)
C34 C33 C51 119.5(3)
C32 C33 C51 121.1(3)
C33 C34 C35 120.8(3)
C36 C35 C34 119.6(3)
C36 C35 C39 109.5(2)
C34 C35 C39 130.9(3)
C31 C36 C35 120.0(2)
C31 C36 C37 131.6(3)
C35 C36 C37 108.3(2)
C38 C37 C36 108.8(2)
C38 C37 C45 127.7(2)
C36 C37 C45 123.5(2)
C37 C38 C40 127.4(3)
C37 C38 C39 111.1(2)
C40 C38 C39 121.5(2)
C35 C39 C38 102.3(2)
C44 C40 C41 114.7(3)
C44 C40 C38 122.8(3)
C41 C40 C38 122.5(3)
F31 C41 C42 119.3(4)
F31 C41 C40 121.3(3)
C42 C41 C40 119.4(4)
N31 C42 F32 115.3(4)
N31 C42 C41 125.8(4)
F32 C42 C41 118.9(5)
N31 C43 F33 117.6(4)
N31 C43 C44 124.1(4)
F33 C43 C44 118.3(5)
F34 C44 C40 119.8(3)
F34 C44 C43 119.3(4)
C40 C44 C43 120.8(4)
C37 C45 C46 115.0(2)
C47 C46 C50 114.2(3)
C47 C46 C45 122.6(2)
C50 C46 C45 123.1(3)
F38 C47 C48 118.8(3)
F38 C47 C46 120.0(3)
C48 C47 C46 121.2(3)
N32 C48 F37 116.8(3)
N32 C48 C47 123.4(3)
F37 C48 C47 119.8(3)
N32 C49 F36 116.8(3)
N32 C49 C50 124.5(3)
F36 C49 C50 118.7(3)
F35 C50 C49 120.2(3)
F35 C50 C46 119.5(3)
C49 C50 C46 120.3(3)
C42 N31 C43 115.1(3)
C49 N32 C48 116.4(3)

loop_
_geom_bond_atom_site_label_1
_geom_bond_atom_site_label_2
_geom_bond_distance
C1 C6 1.382(4)
C1 C2 1.376(4)
C2 C3 1.384(4)
C2 C21 1.507(4)
C3 C4 1.390(4)
C3 C22 1.519(4)
C4 C5 1.381(4)
C5 C6 1.381(4)
C5 C9 1.467(4)
C6 C7 1.502(4)
C7 C8 1.501(4)
C8 C9 1.338(4)
C8 C10 1.474(4)
C9 C15 1.506(3)
C10 C11 1.357(5)
C10 C14 1.379(5)
C11 F1 1.351(5)
C11 C12 1.377(6)
C12 N1 1.297(7)
C12 F2 1.345(5)
C13 N1 1.291(6)
C13 F3 1.338(5)
C13 C14 1.362(5)
C14 F4 1.328(4)
C15 C16 1.505(4)
C16 C20 1.376(4)
C16 C17 1.379(4)
C17 F8 1.337(3)
C17 C18 1.359(4)
C18 N2 1.297(4)
C18 F7 1.329(4)
C19 N2 1.303(4)
C19 F6 1.327(4)
C19 C20 1.356(5)
C20 F5 1.342(3)
C31 C36 1.379(4)
C31 C32 1.393(4)
C32 C33 1.380(4)
C32 C52 1.521(4)
C33 C34 1.372(4)
C33 C51 1.514(4)
C34 C35 1.390(4)
C35 C36 1.382(4)
C35 C39 1.493(4)
C36 C37 1.466(3)
C37 C38 1.337(4)
C37 C45 1.502(3)
C38 C40 1.468(4)
C38 C39 1.501(4)
C40 C44 1.358(5)
C40 C41 1.388(5)
C41 F31 1.326(4)
C41 C42 1.358(5)
C42 N31 1.285(6)
C42 F32 1.340(5)
C43 N31 1.313(6)
C43 F33 1.339(5)
C43 C44 1.364(5)
C44 F34 1.355(5)
C45 C46 1.505(4)
C46 C47 1.377(4)
C46 C50 1.378(4)
C47 F38 1.336(3)
C47 C48 1.359(4)
C48 N32 1.302(4)
C48 F37 1.325(4)
C49 N32 1.299(4)
C49 F36 1.326(4)
C49 C50 1.355(5)
C50 F35 1.338(3)
